data_4002193
loop_
_publ_author_name
'Rai, Binod K.'
'Oswald, Iain W. H.'
'Wang, Jiakui K.'
'McCandless, Gregory T.'
'Chan, Julia Y.'
'Morosan, E.'

_publ_section_title
;
 Superconductivity in Single Crystals of Lu3T4Ge13--x(T= Co, Rh, Os) and
 Y3T4Ge13--x(T= Ir, Rh, Os)
;
_journal_issue 7
_journal_name_full 'Chemistry of Materials'
_journal_page_first 2488
_journal_paper_doi 10.1021/cm504658h
_journal_volume 27
_journal_year 2015
_chemical_formula_sum 'Ge12.93 Rh4 Y3'
_chemical_formula_weight 1616.96
_space_group_crystal_system cubic
_space_group_IT_number 223
_space_group_name_Hall '-P 4n 2 3'
_space_group_name_H-M_alt 'P m -3 n'
_symmetry_space_group_name_Hall '-P 4n 2 3'
_symmetry_space_group_name_H-M 'P m -3 n'
_audit_creation_method SHELXL-2014
_audit_update_record
;
2014-10-31 # Formatted by publCIF
;
_cell_angle_alpha 90
_cell_angle_beta 90
_cell_angle_gamma 90
_cell_formula_units_Z 2
_cell_length_a 8.923(2)
_cell_length_b 8.923(2)
_cell_length_c 8.923(2)
_cell_measurement_reflns_used 3073
_cell_measurement_temperature 299(2)
_cell_measurement_theta_max 30.46
_cell_measurement_theta_min 3.96
_cell_volume 710.4(3)
_computing_cell_refinement 'Bruker SAINT'
_computing_data_collection 'Bruker APEX2'
_computing_data_reduction 'Bruker SAINT'
_computing_molecular_graphics CrystalMaker
_computing_publication_material 'publCIF (Westrip, 2010)'
_computing_structure_refinement 'SHELXL-2014 (Sheldrick, 2014)'
_computing_structure_solution 'SHELXS Direct Methods (Sheldrick, 2013)'
_diffrn_ambient_temperature 299(2)
_diffrn_measured_fraction_theta_full 1.000
_diffrn_measured_fraction_theta_max 1.000
_diffrn_measurement_device_type 'Bruker Kappa D8 Quest CMOS'
_diffrn_measurement_method '\f scan'
_diffrn_radiation_monochromator 'HELIOS optics'
_diffrn_radiation_type MoK\a
_diffrn_radiation_wavelength 0.71073
_diffrn_reflns_av_R_equivalents 0.0812
_diffrn_reflns_av_unetI/netI 0.0282
_diffrn_reflns_Laue_measured_fraction_full 1.000
_diffrn_reflns_Laue_measured_fraction_max 1.000
_diffrn_reflns_limit_h_max 12
_diffrn_reflns_limit_h_min -12
_diffrn_reflns_limit_k_max 12
_diffrn_reflns_limit_k_min -8
_diffrn_reflns_limit_l_max 9
_diffrn_reflns_limit_l_min -12
_diffrn_reflns_number 5387
_diffrn_reflns_point_group_measured_fraction_full 1.000
_diffrn_reflns_point_group_measured_fraction_max 1.000
_diffrn_reflns_theta_full 25.242
_diffrn_reflns_theta_max 30.457
_diffrn_reflns_theta_min 3.229
_diffrn_source 'I\mS microfocus tube'
_exptl_absorpt_coefficient_mu 43.430
_exptl_absorpt_correction_T_max 0.7461
_exptl_absorpt_correction_T_min 0.1349
_exptl_absorpt_correction_type multi-scan
_exptl_absorpt_process_details SADABS(2014)
_exptl_crystal_colour Silver
_exptl_crystal_density_diffrn 7.558
_exptl_crystal_description Fragment
_exptl_crystal_F_000 1422
_exptl_crystal_size_max 0.12
_exptl_crystal_size_mid 0.08
_exptl_crystal_size_min 0.06
_refine_diff_density_max 2.043
_refine_diff_density_min -1.896
_refine_diff_density_rms 0.371
_refine_ls_extinction_method none
_refine_ls_goodness_of_fit_ref 1.116
_refine_ls_hydrogen_treatment undef
_refine_ls_matrix_type full
_refine_ls_number_constraints 0
_refine_ls_number_parameters 16
_refine_ls_number_reflns 220
_refine_ls_number_restraints 0
_refine_ls_restrained_S_all 1.116
_refine_ls_R_factor_all 0.0419
_refine_ls_R_factor_gt 0.0393
_refine_ls_shift/su_max 0.000
_refine_ls_shift/su_mean 0.000
_refine_ls_structure_factor_coef Fsqd
_refine_ls_weighting_details 'w=1/[\s^2^(Fo^2^)+(0.0398P)^2^+35.3529P] where P=(Fo^2^+2Fc^2^)/3'
_refine_ls_weighting_scheme calc
_refine_ls_wR_factor_gt 0.0971
_refine_ls_wR_factor_ref 0.0990
_reflns_Friedel_coverage 0.000
_reflns_number_gt 207
_reflns_number_total 220
_reflns_threshold_expression 'I > 2\s(I)'
_cod_data_source_file Y3Rh4Ge13_CIF.cif
_cod_data_source_block shelx
_cod_depositor_comments 'Adding full bibliography for 4002190--4002195.cif.'
_cod_original_cell_volume 710.5(5)
_cod_database_code 4002193
_publcif_datablock.id {c1e53f67-6ee2-4a30-a9e8-0011f9256c04}

_shelx_space_group_comment
;
The symmetry employed for this shelxl refinement is uniquely defined
by the following loop, which should always be used as a source of
symmetry information in preference to the above space-group names.
They are only intended as comments.
;
_shelxl_version_number 2014-3

loop_
_space_group_symop_operation_xyz
'x, y, z'
'-x, -y, z'
'-x, y, -z'
'x, -y, -z'
'z, x, y'
'z, -x, -y'
'-z, -x, y'
'-z, x, -y'
'y, z, x'
'-y, z, -x'
'y, -z, -x'
'-y, -z, x'
'y+1/2, x+1/2, -z+1/2'
'-y+1/2, -x+1/2, -z+1/2'
'y+1/2, -x+1/2, z+1/2'
'-y+1/2, x+1/2, z+1/2'
'x+1/2, z+1/2, -y+1/2'
'-x+1/2, z+1/2, y+1/2'
'-x+1/2, -z+1/2, -y+1/2'
'x+1/2, -z+1/2, y+1/2'
'z+1/2, y+1/2, -x+1/2'
'z+1/2, -y+1/2, x+1/2'
'-z+1/2, y+1/2, x+1/2'
'-z+1/2, -y+1/2, -x+1/2'
'-x, -y, -z'
'x, y, -z'
'x, -y, z'
'-x, y, z'
'-z, -x, -y'
'-z, x, y'
'z, x, -y'
'z, -x, y'
'-y, -z, -x'
'y, -z, x'
'-y, z, x'
'y, z, -x'
'-y-1/2, -x-1/2, z-1/2'
'y-1/2, x-1/2, z-1/2'
'-y-1/2, x-1/2, -z-1/2'
'y-1/2, -x-1/2, -z-1/2'
'-x-1/2, -z-1/2, y-1/2'
'x-1/2, -z-1/2, -y-1/2'
'x-1/2, z-1/2, y-1/2'
'-x-1/2, z-1/2, -y-1/2'
'-z-1/2, -y-1/2, x-1/2'
'-z-1/2, y-1/2, -x-1/2'
'z-1/2, -y-1/2, -x-1/2'
'z-1/2, y-1/2, x-1/2'

loop_
_atom_site_label
_atom_site_type_symbol
_atom_site_fract_x
_atom_site_fract_y
_atom_site_fract_z
_atom_site_U_iso_or_equiv
_atom_site_adp_type
_atom_site_occupancy
_atom_site_site_symmetry_order
_atom_site_calc_flag
_atom_site_refinement_flags_posn
_atom_site_refinement_flags_adp
_atom_site_refinement_flags_occupancy
Y1 Y 0.2500 0.5000 0.0000 0.0045(4) Uani 1 8 d S T P
Rh1 Rh 0.2500 0.2500 0.2500 0.0008(4) Uani 1 6 d S T P
Ge1 Ge 0.0000 0.0000 0.0000 0.0130(15) Uani 0.93(3) 24 d S T P
Ge2A Ge 0.0000 0.2668(5) 0.1339(4) 0.0100(5) Uani 0.381(4) 2 d S T P
Ge2B Ge 0.0000 0.3324(3) 0.1563(2) 0.0100(5) Uani 0.619(4) 2 d S T P

loop_
_atom_site_aniso_label
_atom_site_aniso_U_11
_atom_site_aniso_U_22
_atom_site_aniso_U_33
_atom_site_aniso_U_23
_atom_site_aniso_U_13
_atom_site_aniso_U_12
Y1 0.0064(8) 0.0036(5) 0.0036(5) 0.000 0.000 0.000
Rh1 0.0008(4) 0.0008(4) 0.0008(4) -0.0001(2) -0.0001(2) -0.0001(2)
Ge1 0.0130(15) 0.0130(15) 0.0130(15) 0.000 0.000 0.000
Ge2A 0.0013(5) 0.0209(13) 0.0080(8) 0.0079(9) 0.000 0.000
Ge2B 0.0013(5) 0.0209(13) 0.0080(8) 0.0079(9) 0.000 0.000

loop_
_atom_type_symbol
_atom_type_description
_atom_type_scat_dispersion_real
_atom_type_scat_dispersion_imag
_atom_type_scat_source
Ge Ge 0.1547 1.8001 'International Tables Vol C Tables 4.2.6.8 and 6.1.1.4'
Y Y -2.7962 3.5667 'International Tables Vol C Tables 4.2.6.8 and 6.1.1.4'
Rh Rh -1.1178 0.9187 'International Tables Vol C Tables 4.2.6.8 and 6.1.1.4'

loop_
_geom_angle_atom_site_label_1
_geom_angle_atom_site_label_2
_geom_angle_atom_site_label_3
_geom_angle
_geom_angle_site_symmetry_1
_geom_angle_site_symmetry_3
Ge2B Y1 Ge2B 122.92(4) . 17
Ge2B Y1 Ge2B 54.88(9) . 26
Ge2B Y1 Ge2B 177.30(11) 17 26
Ge2B Y1 Ge2B 95.06(6) . 42_666
Ge2B Y1 Ge2B 54.88(9) 17 42_666
Ge2B Y1 Ge2B 122.92(4) 26 42_666
Ge2B Y1 Ge2B 177.30(11) . 18_554
Ge2B Y1 Ge2B 59.22(10) 17 18_554
Ge2B Y1 Ge2B 122.92(4) 26 18_554
Ge2B Y1 Ge2B 85.01(6) 42_666 18_554
Ge2B Y1 Ge2B 85.01(6) . 25_565
Ge2B Y1 Ge2B 122.92(4) 17 25_565
Ge2B Y1 Ge2B 59.22(10) 26 25_565
Ge2B Y1 Ge2B 177.30(11) 42_666 25_565
Ge2B Y1 Ge2B 95.06(6) 18_554 25_565
Ge2B Y1 Ge2B 122.92(4) . 41_665
Ge2B Y1 Ge2B 85.01(6) 17 41_665
Ge2B Y1 Ge2B 95.06(6) 26 41_665
Ge2B Y1 Ge2B 59.22(10) 42_666 41_665
Ge2B Y1 Ge2B 54.88(9) 18_554 41_665
Ge2B Y1 Ge2B 122.92(4) 25_565 41_665
Ge2B Y1 Ge2B 59.22(10) . 2_565
Ge2B Y1 Ge2B 95.06(6) 17 2_565
Ge2B Y1 Ge2B 85.01(6) 26 2_565
Ge2B Y1 Ge2B 122.92(4) 42_666 2_565
Ge2B Y1 Ge2B 122.92(4) 18_554 2_565
Ge2B Y1 Ge2B 54.88(9) 25_565 2_565
Ge2B Y1 Ge2B 177.30(11) 41_665 2_565
Ge2B Y1 Ge2B 106.03(4) . 37_665
Ge2B Y1 Ge2B 130.725(12) 17 37_665
Ge2B Y1 Ge2B 51.68(8) 26 37_665
Ge2B Y1 Ge2B 130.725(12) 42_666 37_665
Ge2B Y1 Ge2B 72.03(10) 18_554 37_665
Ge2B Y1 Ge2B 51.68(8) 25_565 37_665
Ge2B Y1 Ge2B 72.03(10) 41_665 37_665
Ge2B Y1 Ge2B 106.03(4) 2_565 37_665
Ge2B Y1 Ge2B 130.725(12) . 34_565
Ge2B Y1 Ge2B 51.68(8) 17 34_565
Ge2B Y1 Ge2B 130.725(12) 26 34_565
Ge2B Y1 Ge2B 106.03(4) 42_666 34_565
Ge2B Y1 Ge2B 51.68(8) 18_554 34_565
Ge2B Y1 Ge2B 72.03(10) 25_565 34_565
Ge2B Y1 Ge2B 106.03(4) 41_665 34_565
Ge2B Y1 Ge2B 72.03(10) 2_565 34_565
Ge2B Y1 Ge2B 93.12(2) 37_665 34_565
Ge2B Y1 Ge2B 51.68(8) . 14
Ge2B Y1 Ge2B 72.03(10) 17 14
Ge2B Y1 Ge2B 106.03(4) 26 14
Ge2B Y1 Ge2B 72.03(10) 42_666 14
Ge2B Y1 Ge2B 130.725(12) 18_554 14
Ge2B Y1 Ge2B 106.03(4) 25_565 14
Ge2B Y1 Ge2B 130.725(12) 41_665 14
Ge2B Y1 Ge2B 51.68(8) 2_565 14
Ge2B Y1 Ge2B 153.03(11) 37_665 14
Ge2B Y1 Ge2B 93.12(2) 34_565 14
Ge2B Y1 Ge2B 72.03(10) . 9
Ge2B Y1 Ge2B 106.03(4) 17 9
Ge2B Y1 Ge2B 72.03(10) 26 9
Ge2B Y1 Ge2B 51.68(8) 42_666 9
Ge2B Y1 Ge2B 106.03(4) 18_554 9
Ge2B Y1 Ge2B 130.725(12) 25_565 9
Ge2B Y1 Ge2B 51.68(8) 41_665 9
Ge2B Y1 Ge2B 130.725(12) 2_565 9
Ge2B Y1 Ge2B 93.12(2) 37_665 9
Ge2B Y1 Ge2B 153.03(11) 34_565 9
Ge2B Y1 Ge2B 93.12(2) 14 9
Ge2A Rh1 Ge2A 139.89(17) . 45_666
Ge2A Rh1 Ge2A 140.22(18) . 42_666
Ge2A Rh1 Ge2A 72.54(18) 45_666 42_666
Ge2A Rh1 Ge2A 93.8(2) . 14
Ge2A Rh1 Ge2A 72.54(18) 45_666 14
Ge2A Rh1 Ge2A 72.54(18) 42_666 14
Ge2A Rh1 Ge2A 72.54(18) . 9
Ge2A Rh1 Ge2A 140.22(18) 45_666 9
Ge2A Rh1 Ge2A 93.8(2) 42_666 9
Ge2A Rh1 Ge2A 139.89(17) 14 9
Ge2A Rh1 Ge2A 72.54(18) . 5
Ge2A Rh1 Ge2A 93.8(2) 45_666 5
Ge2A Rh1 Ge2A 139.89(17) 42_666 5
Ge2A Rh1 Ge2A 140.22(18) 14 5
Ge2A Rh1 Ge2A 72.54(18) 9 5
Ge2A Rh1 Ge2B 134.24(8) . 45_666
Ge2A Rh1 Ge2B 14.33(9) 45_666 45_666
Ge2A Rh1 Ge2B 82.80(14) 42_666 45_666
Ge2A Rh1 Ge2B 84.91(14) 14 45_666
Ge2A Rh1 Ge2B 131.72(10) 9 45_666
Ge2A Rh1 Ge2B 79.61(17) 5 45_666
Ge2A Rh1 Ge2B 84.92(14) . 9
Ge2A Rh1 Ge2B 131.72(10) 45_666 9
Ge2A Rh1 Ge2B 79.61(17) 42_666 9
Ge2A Rh1 Ge2B 134.24(8) 14 9
Ge2A Rh1 Ge2B 14.33(9) 9 9
Ge2A Rh1 Ge2B 82.80(14) 5 9
Ge2B Rh1 Ge2B 127.05(9) 45_666 9
Ge2A Rh1 Ge2B 131.72(10) . 42_666
Ge2A Rh1 Ge2B 84.91(14) 45_666 42_666
Ge2A Rh1 Ge2B 14.33(9) 42_666 42_666
Ge2A Rh1 Ge2B 82.80(14) 14 42_666
Ge2A Rh1 Ge2B 79.61(17) 9 42_666
Ge2A Rh1 Ge2B 134.24(8) 5 42_666
Ge2B Rh1 Ge2B 93.60(9) 45_666 42_666
Ge2B Rh1 Ge2B 65.46(13) 9 42_666
Ge2A Rh1 Ge2B 79.61(17) . 14
Ge2A Rh1 Ge2B 82.80(14) 45_666 14
Ge2A Rh1 Ge2B 84.91(14) 42_666 14
Ge2A Rh1 Ge2B 14.33(9) 14 14
Ge2A Rh1 Ge2B 134.24(8) 9 14
Ge2A Rh1 Ge2B 131.72(10) 5 14
Ge2B Rh1 Ge2B 93.60(9) 45_666 14
Ge2B Rh1 Ge2B 133.41(9) 9 14
Ge2B Rh1 Ge2B 93.60(9) 42_666 14
Ge2A Rh1 Ge2B 82.80(14) . 5
Ge2A Rh1 Ge2B 79.61(17) 45_666 5
Ge2A Rh1 Ge2B 134.24(8) 42_666 5
Ge2A Rh1 Ge2B 131.72(10) 14 5
Ge2A Rh1 Ge2B 84.91(14) 9 5
Ge2A Rh1 Ge2B 14.33(9) 5 5
Ge2B Rh1 Ge2B 65.46(13) 45_666 5
Ge2B Rh1 Ge2B 93.60(9) 9 5
Ge2B Rh1 Ge2B 133.41(9) 42_666 5
Ge2B Rh1 Ge2B 127.05(9) 14 5
Ge2A Rh1 Ge2B 14.33(9) . .
Ge2A Rh1 Ge2B 134.24(8) 45_666 .
Ge2A Rh1 Ge2B 131.72(10) 42_666 .
Ge2A Rh1 Ge2B 79.61(17) 14 .
Ge2A Rh1 Ge2B 82.80(14) 9 .
Ge2A Rh1 Ge2B 84.92(14) 5 .
Ge2B Rh1 Ge2B 133.41(9) 45_666 .
Ge2B Rh1 Ge2B 93.60(9) 9 .
Ge2B Rh1 Ge2B 127.05(9) 42_666 .
Ge2B Rh1 Ge2B 65.46(13) 14 .
Ge2B Rh1 Ge2B 93.60(9) 5 .
Ge2A Ge1 Ge2A 180.00(9) 33 9
Ge2A Ge1 Ge2A 66.36(5) 33 29
Ge2A Ge1 Ge2A 113.64(5) 9 29
Ge2A Ge1 Ge2A 113.64(5) 33 5
Ge2A Ge1 Ge2A 66.36(5) 9 5
Ge2A Ge1 Ge2A 180.00(9) 29 5
Ge2A Ge1 Ge2A 66.36(5) 33 25
Ge2A Ge1 Ge2A 113.64(5) 9 25
Ge2A Ge1 Ge2A 66.36(5) 29 25
Ge2A Ge1 Ge2A 113.64(5) 5 25
Ge2A Ge1 Ge2A 126.69(16) 33 34
Ge2A Ge1 Ge2A 53.31(16) 9 34
Ge2A Ge1 Ge2A 113.64(5) 29 34
Ge2A Ge1 Ge2A 66.36(5) 5 34
Ge2A Ge1 Ge2A 66.36(5) 25 34
Ge2A Ge1 Ge2A 66.36(5) 33 2
Ge2A Ge1 Ge2A 113.64(5) 9 2
Ge2A Ge1 Ge2A 113.64(5) 29 2
Ge2A Ge1 Ge2A 66.36(5) 5 2
Ge2A Ge1 Ge2A 53.31(16) 25 2
Ge2A Ge1 Ge2A 66.36(5) 34 2
Ge2A Ge1 Ge2A 113.64(5) 33 6
Ge2A Ge1 Ge2A 66.36(5) 9 6
Ge2A Ge1 Ge2A 53.31(16) 29 6
Ge2A Ge1 Ge2A 126.69(16) 5 6
Ge2A Ge1 Ge2A 66.36(5) 25 6
Ge2A Ge1 Ge2A 66.36(5) 34 6
Ge2A Ge1 Ge2A 113.64(5) 2 6
Ge2A Ge1 Ge2A 66.36(5) 33 30
Ge2A Ge1 Ge2A 113.64(5) 9 30
Ge2A Ge1 Ge2A 126.69(16) 29 30
Ge2A Ge1 Ge2A 53.31(16) 5 30
Ge2A Ge1 Ge2A 113.64(5) 25 30
Ge2A Ge1 Ge2A 113.64(5) 34 30
Ge2A Ge1 Ge2A 66.36(5) 2 30
Ge2A Ge1 Ge2A 180.00(15) 6 30
Ge2A Ge1 Ge2A 113.64(5) 33 26
Ge2A Ge1 Ge2A 66.36(5) 9 26
Ge2A Ge1 Ge2A 66.36(5) 29 26
Ge2A Ge1 Ge2A 113.64(5) 5 26
Ge2A Ge1 Ge2A 126.69(16) 25 26
Ge2A Ge1 Ge2A 113.64(5) 34 26
Ge2A Ge1 Ge2A 180.00(9) 2 26
Ge2A Ge1 Ge2A 66.36(5) 6 26
Ge2A Ge1 Ge2A 113.64(5) 30 26
Ge2A Ge1 Ge2A 53.31(16) 33 10
Ge2A Ge1 Ge2A 126.69(16) 9 10
Ge2A Ge1 Ge2A 66.36(5) 29 10
Ge2A Ge1 Ge2A 113.64(5) 5 10
Ge2A Ge1 Ge2A 113.64(5) 25 10
Ge2A Ge1 Ge2A 180.00(9) 34 10
Ge2A Ge1 Ge2A 113.64(5) 2 10
Ge2A Ge1 Ge2A 113.64(5) 6 10
Ge2A Ge1 Ge2A 66.36(5) 30 10
Ge2A Ge1 Ge2A 66.36(5) 26 10
Ge2A Ge1 Ge2A 113.64(5) 33 .
Ge2A Ge1 Ge2A 66.36(5) 9 .
Ge2A Ge1 Ge2A 113.64(5) 29 .
Ge2A Ge1 Ge2A 66.36(5) 5 .
Ge2A Ge1 Ge2A 180.0 25 .
Ge2A Ge1 Ge2A 113.64(5) 34 .
Ge2A Ge1 Ge2A 126.69(16) 2 .
Ge2A Ge1 Ge2A 113.64(5) 6 .
Ge2A Ge1 Ge2A 66.36(5) 30 .
Ge2A Ge1 Ge2A 53.31(16) 26 .
Ge2A Ge1 Ge2A 66.36(5) 10 .
Ge2B Ge2A Ge2A 108.8(5) . 26
Ge2B Ge2A Rh1 85.5(2) . .
Ge2A Ge2A Rh1 114.86(8) 26 .
Ge2B Ge2A Rh1 85.5(2) . 28
Ge2A Ge2A Rh1 114.86(8) 26 28
Rh1 Ge2A Rh1 129.73(16) . 28
Ge2B Ge2A Ge2B 96.0(5) . 26
Ge2A Ge2A Ge2B 12.75(9) 26 26
Rh1 Ge2A Ge2B 115.05(8) . 26
Rh1 Ge2A Ge2B 115.05(8) 28 26
Ge2B Ge2A Ge1 172.1(5) . .
Ge2A Ge2A Ge1 63.34(8) 26 .
Rh1 Ge2A Ge1 97.72(12) . .
Rh1 Ge2A Ge1 97.72(12) 28 .
Ge2B Ge2A Ge1 76.10(10) 26 .
Ge2B Ge2A Ge2A 121.1(2) . 10
Ge2A Ge2A Ge2A 65.80(9) 26 10
Rh1 Ge2A Ge2A 152.47(16) . 10
Rh1 Ge2A Ge2A 53.73(9) 28 10
Ge2B Ge2A Ge2A 71.94(10) 26 10
Ge1 Ge2A Ge2A 56.82(3) . 10
Ge2B Ge2A Ge2A 129.9(4) . 30
Ge2A Ge2A Ge2A 113.99(9) 26 30
Rh1 Ge2A Ge2A 98.66(19) . 30
Rh1 Ge2A Ge2A 53.73(9) 28 30
Ge2B Ge2A Ge2A 125.23(11) 26 30
Ge1 Ge2A Ge2A 56.82(3) . 30
Ge2A Ge2A Ge2A 60.0 10 30
Ge2B Ge2A Ge2A 121.1(2) . 9
Ge2A Ge2A Ge2A 65.80(9) 26 9
Rh1 Ge2A Ge2A 53.73(9) . 9
Rh1 Ge2A Ge2A 152.47(16) 28 9
Ge2B Ge2A Ge2A 71.94(10) 26 9
Ge1 Ge2A Ge2A 56.82(3) . 9
Ge2A Ge2A Ge2A 109.470(1) 10 9
Ge2A Ge2A Ge2A 99.75(14) 30 9
Ge2B Ge2A Ge2A 129.9(4) . 5
Ge2A Ge2A Ge2A 113.99(9) 26 5
Rh1 Ge2A Ge2A 53.73(9) . 5
Rh1 Ge2A Ge2A 98.66(19) 28 5
Ge2B Ge2A Ge2A 125.23(11) 26 5
Ge1 Ge2A Ge2A 56.82(3) . 5
Ge2A Ge2A Ge2A 99.75(14) 10 5
Ge2A Ge2A Ge2A 48.39(18) 30 5
Ge2A Ge2A Ge2A 60.0 9 5
Ge2B Ge2A Y1 73.8(5) . 5
Ge2A Ge2A Y1 177.38(9) 26 5
Rh1 Ge2A Y1 64.99(8) . 5
Rh1 Ge2A Y1 64.99(8) 28 5
Ge2B Ge2A Y1 169.87(17) 26 5
Ge1 Ge2A Y1 114.03(14) . 5
Ge2A Ge2A Y1 113.01(11) 10 5
Ge2A Ge2A Y1 63.67(14) 30 5
Ge2A Ge2A Y1 113.01(11) 9 5
Ge2A Ge2A Y1 63.67(14) 5 5
Ge2B Ge2A Y1 61.1(3) . .
Ge2A Ge2A Y1 68.61(7) 26 .
Rh1 Ge2A Y1 64.88(5) . .
Rh1 Ge2A Y1 143.93(18) 28 .
Ge2B Ge2A Y1 60.27(7) 26 .
Ge1 Ge2A Y1 113.83(11) . .
Ge2A Ge2A Y1 131.66(17) 10 .
Ge2A Ge2A Y1 161.08(12) 30 .
Ge2A Ge2A Y1 63.44(11) 9 .
Ge2A Ge2A Y1 112.82(7) 5 .
Y1 Ge2A Y1 113.17(11) 5 .
Ge2A Ge2B Rh1 80.1(2) . .
Ge2A Ge2B Rh1 80.1(2) . 28
Rh1 Ge2B Rh1 126.93(9) . 28
Ge2A Ge2B Ge2A 58.5(5) . 26
Rh1 Ge2B Ge2A 105.19(6) . 26
Rh1 Ge2B Ge2A 105.19(6) 28 26
Ge2A Ge2B Ge2B 136.5(3) . 14
Rh1 Ge2B Ge2B 57.27(7) . 14
Rh1 Ge2B Ge2B 116.85(11) 28 14
Ge2A Ge2B Ge2B 136.68(10) 26 14
Ge2A Ge2B Ge2B 136.5(3) . 13_455
Rh1 Ge2B Ge2B 116.85(11) . 13_455
Rh1 Ge2B Ge2B 57.27(7) 28 13_455
Ge2A Ge2B Ge2B 136.68(10) 26 13_455
Ge2B Ge2B Ge2B 67.36(9) 14 13_455
Ge2A Ge2B Ge2B 71.2(5) . 26
Rh1 Ge2B Ge2B 109.60(5) . 26
Rh1 Ge2B Ge2B 109.60(5) 28 26
Ge2A Ge2B Ge2B 12.75(9) 26 26
Ge2B Ge2B Ge2B 128.35(8) 14 26
Ge2B Ge2B Ge2B 128.35(8) 13_455 26
Ge2A Ge2B Y1 108.6(3) . .
Rh1 Ge2B Y1 68.948(16) . .
Rh1 Ge2B Y1 163.73(9) 28 .
Ge2A Ge2B Y1 70.10(8) 26 .
Ge2B Ge2B Y1 66.61(7) 14 .
Ge2B Ge2B Y1 114.88(6) 13_455 .
Ge2B Ge2B Y1 62.56(4) 26 .
Ge2A Ge2B Y1 108.6(3) . 25_565
Rh1 Ge2B Y1 163.73(9) . 25_565
Rh1 Ge2B Y1 68.948(16) 28 25_565
Ge2A Ge2B Y1 70.10(8) 26 25_565
Ge2B Ge2B Y1 114.88(6) 14 25_565
Ge2B Ge2B Y1 66.61(7) 13_455 25_565
Ge2B Ge2B Y1 62.56(4) 26 25_565
Y1 Ge2B Y1 94.99(6) . 25_565
Ge2A Ge2B Y1 95.3(5) . 5
Rh1 Ge2B Y1 66.73(4) . 5
Rh1 Ge2B Y1 66.73(4) 28 5
Ge2A Ge2B Y1 153.76(10) 26 5
Ge2B Ge2B Y1 61.71(8) 14 5
Ge2B Ge2B Y1 61.71(8) 13_455 5
Ge2B Ge2B Y1 166.51(5) 26 5
Y1 Ge2B Y1 124.29(5) . 5
Y1 Ge2B Y1 124.29(5) 25_565 5

loop_
_geom_bond_atom_site_label_1
_geom_bond_atom_site_label_2
_geom_bond_distance
_geom_bond_site_symmetry_2
Y1 Ge2B 3.0259(17) .
Y1 Ge2B 3.0259(17) 17
Y1 Ge2B 3.0259(17) 26
Y1 Ge2B 3.0259(17) 42_666
Y1 Ge2B 3.0259(17) 18_554
Y1 Ge2B 3.0259(17) 25_565
Y1 Ge2B 3.0259(17) 41_665
Y1 Ge2B 3.0259(17) 2_565
Y1 Ge2B 3.154(2) 37_665
Y1 Ge2B 3.154(2) 34_565
Y1 Ge2B 3.154(2) 14
Y1 Ge2B 3.154(2) 9
Rh1 Ge2A 2.4641(17) .
Rh1 Ge2A 2.4641(17) 45_666
Rh1 Ge2A 2.4641(17) 42_666
Rh1 Ge2A 2.4641(17) 14
Rh1 Ge2A 2.4641(17) 9
Rh1 Ge2A 2.4641(17) 5
Rh1 Ge2B 2.4934(11) 45_666
Rh1 Ge2B 2.4934(11) 9
Rh1 Ge2B 2.4934(11) 42_666
Rh1 Ge2B 2.4934(11) 14
Rh1 Ge2B 2.4934(11) 5
Rh1 Ge2B 2.4934(11) .
Ge1 Ge2A 2.664(5) 33
Ge1 Ge2A 2.664(5) 9
Ge1 Ge2A 2.664(5) 29
Ge1 Ge2A 2.664(5) 5
Ge1 Ge2A 2.664(5) 25
Ge1 Ge2A 2.664(5) 34
Ge1 Ge2A 2.664(5) 2
Ge1 Ge2A 2.664(5) 6
Ge1 Ge2A 2.664(5) 30
Ge1 Ge2A 2.664(5) 26
Ge1 Ge2A 2.664(5) 10
Ge1 Ge2A 2.664(5) .
Ge2A Ge2B 0.619(4) .
Ge2A Ge2A 2.390(8) 26
Ge2A Rh1 2.4641(17) 28
Ge2A Ge2B 2.655(4) 26
Ge2A Ge2A 2.915(6) 10
Ge2A Ge2A 2.915(6) 30
Ge2A Ge2A 2.915(6) 9
Ge2A Ge2A 2.915(6) 5
Ge2A Y1 3.270(4) 5
Ge2B Rh1 2.4934(11) 28
Ge2B Ge2A 2.655(4) 26
Ge2B Ge2B 2.696(5) 14
Ge2B Ge2B 2.696(5) 13_455
Ge2B Ge2B 2.789(4) 26
Ge2B Y1 3.0259(17) 25_565
Ge2B Y1 3.154(2) 5

loop_
_publcif_info_datablock.id
_publcif_info_datablock.publ_exptl
_publcif_info_datablock.publ_geom
_publcif_info_datablock.structure
{c1e53f67-6ee2-4a30-a9e8-0011f9256c04} y y y
